data_7121611
loop_
_publ_author_name
'Pattenaude, Scott A.'
'Anderson, Nickolas H.'
'Bart, Suzanne C.'
'Gaunt, Andrew J.'
'Scott, Brian L.'

_publ_section_title
;
 Non-aqueous neptunium and plutonium redox behaviour in THF - access to a
 rare Np(iii) synthetic precursor.
;
_journal_issue 48
_journal_name_full 'Chemical communications (Cambridge, England)'
_journal_page_first 6113
_journal_page_last 6116
_journal_paper_doi 10.1039/c8cc02611d
_journal_volume 54
_journal_year 2018
_chemical_formula_sum 'C12 H24 Cl4 Np O3'
_chemical_formula_weight 595.11
_space_group_crystal_system monoclinic
_space_group_IT_number 4
_space_group_name_Hall 'P 2yb'
_space_group_name_H-M_alt 'P 1 21 1'
_symmetry_space_group_name_Hall 'P 2yb'
_symmetry_space_group_name_H-M 'P 1 21 1'
_atom_sites_solution_hydrogens geom
_audit_creation_method SHELXL-2014/7
_audit_update_record
;
2018-03-17 deposited with the CCDC.
2018-04-30 downloaded from the CCDC.
;
_cell_angle_alpha 90
_cell_angle_beta 100.8372(19)
_cell_angle_gamma 90
_cell_formula_units_Z 2
_cell_length_a 7.8064(13)
_cell_length_b 14.381(3)
_cell_length_c 8.4636(15)
_cell_measurement_reflns_used 6250
_cell_measurement_temperature 100(1)
_cell_measurement_theta_max 28.11
_cell_measurement_theta_min 2.45
_cell_volume 933.2(3)
_computing_cell_refinement 'SAINT+, v. 7.66a (Bruker AXS, 2009)'
_computing_data_collection 'APEX II, v. 7.0 (Bruker AXS, 2009)'
_computing_data_reduction 'SAINT+, v. 7.66a (Bruker AXS, 2009)'
_computing_molecular_graphics 'SHELXTL, v. 2014/7, (Bruker AXS, 2014)'
_computing_publication_material 'SHELXTL, v. 2014/7, (Bruker AXS, 2014)'
_computing_structure_refinement 'SHELXL 2014/7 (Sheldrick, 2014)'
_computing_structure_solution 'SHELXS 2013/1 (Sheldrick, 2013)'
_diffrn_ambient_temperature 100(1)
_diffrn_measured_fraction_theta_full 0.997
_diffrn_measured_fraction_theta_max 0.949
_diffrn_measurement_device_type 'Bruker D8 with APEXII CCD'
_diffrn_measurement_method '\w scans'
_diffrn_radiation_type MoK\a
_diffrn_radiation_wavelength 0.71073
_diffrn_reflns_av_R_equivalents 0.0388
_diffrn_reflns_av_unetI/netI 0.0507
_diffrn_reflns_Laue_measured_fraction_full 0.997
_diffrn_reflns_Laue_measured_fraction_max 0.949
_diffrn_reflns_limit_h_max 10
_diffrn_reflns_limit_h_min -10
_diffrn_reflns_limit_k_max 19
_diffrn_reflns_limit_k_min -19
_diffrn_reflns_limit_l_max 11
_diffrn_reflns_limit_l_min -11
_diffrn_reflns_number 10636
_diffrn_reflns_point_group_measured_fraction_full 0.998
_diffrn_reflns_point_group_measured_fraction_max 0.950
_diffrn_reflns_theta_full 25.000
_diffrn_reflns_theta_max 28.537
_diffrn_reflns_theta_min 2.450
_diffrn_standards_decay_% 0
_diffrn_standards_interval_count 0
_diffrn_standards_interval_time 0
_diffrn_standards_number 0
_exptl_absorpt_coefficient_mu 6.143
_exptl_absorpt_correction_T_max 0.612
_exptl_absorpt_correction_T_min 0.086
_exptl_absorpt_correction_type multi-scan
_exptl_absorpt_process_details 'SADABS v. 2.03 (Sheldrick, 2008)'
_exptl_crystal_colour pink
_exptl_crystal_density_diffrn 2.118
_exptl_crystal_description plate
_exptl_crystal_F_000 562
_exptl_crystal_size_max 0.400
_exptl_crystal_size_mid 0.300
_exptl_crystal_size_min 0.080
_refine_diff_density_max 1.220
_refine_diff_density_min -0.891
_refine_diff_density_rms 0.141
_refine_ls_abs_structure_details
;
 Refined as an inversion twin.
;
_refine_ls_abs_structure_Flack 0.38(2)
_refine_ls_extinction_method none
_refine_ls_goodness_of_fit_ref 0.980
_refine_ls_hydrogen_treatment constr
_refine_ls_matrix_type full
_refine_ls_number_parameters 200
_refine_ls_number_reflns 4354
_refine_ls_number_restraints 15
_refine_ls_restrained_S_all 0.980
_refine_ls_R_factor_all 0.0308
_refine_ls_R_factor_gt 0.0266
_refine_ls_shift/su_max 0.001
_refine_ls_shift/su_mean 0.000
_refine_ls_structure_factor_coef Fsqd
_refine_ls_weighting_details 'w=1/[\s^2^(Fo^2^)+(0.0234P)^2^] where P=(Fo^2^+2Fc^2^)/3'
_refine_ls_weighting_scheme calc
_refine_ls_wR_factor_gt 0.0535
_refine_ls_wR_factor_ref 0.0546
_reflns_Friedel_coverage 0.928
_reflns_Friedel_fraction_full 0.999
_reflns_Friedel_fraction_max 0.951
_reflns_number_gt 3963
_reflns_number_total 4354
_reflns_threshold_expression 'I > 2\s(I)'
_cod_data_source_file c8cc02611d2.cif
_cod_data_source_block apx2580a
_cod_depositor_comments 'Adding full bibliography for 7121609--7121611.cif.'
_cod_database_code 7121611
_shelx_shelxl_version_number 2014/7
_shelx_space_group_comment
;
The symmetry employed for this shelxl refinement is uniquely defined
by the following loop, which should always be used as a source of
symmetry information in preference to the above space-group names.
They are only intended as comments.
;
_shelx_estimated_absorpt_t_min 0.193
_shelx_estimated_absorpt_t_max 0.639

loop_
_space_group_symop_operation_xyz
'x, y, z'
'-x, y+1/2, -z'

loop_
_atom_site_label
_atom_site_type_symbol
_atom_site_fract_x
_atom_site_fract_y
_atom_site_fract_z
_atom_site_U_iso_or_equiv
_atom_site_adp_type
_atom_site_occupancy
_atom_site_site_symmetry_order
_atom_site_calc_flag
_atom_site_refinement_flags_posn
_atom_site_refinement_flags_adp
_atom_site_refinement_flags_occupancy
_atom_site_disorder_assembly
_atom_site_disorder_group
Np1 Np 0.11799(3) 0.25008(3) 0.33301(3) 0.01746(8) Uani 1 1 d . . . . .
Cl1 Cl 0.1420(3) 0.07803(16) 0.2426(3) 0.0371(6) Uani 1 1 d . . . . .
Cl2 Cl 0.4308(3) 0.21540(16) 0.4883(3) 0.0357(6) Uani 1 1 d . . . . .
Cl3 Cl -0.0665(3) 0.19589(16) 0.5369(3) 0.0298(5) Uani 1 1 d . . . . .
Cl4 Cl 0.2564(3) 0.32477(18) 0.1106(3) 0.0334(5) Uani 1 1 d . . . . .
O1 O -0.1311(7) 0.2278(4) 0.1104(7) 0.0240(17) Uani 1 1 d . . . . .
O2 O -0.0766(7) 0.3887(4) 0.2818(7) 0.0240(13) Uani 1 1 d . . . . .
O3 O 0.1905(7) 0.3739(4) 0.5337(7) 0.0242(13) Uani 1 1 d . . . . .
C1 C -0.1217(12) 0.1976(7) -0.0515(11) 0.034(2) Uani 1 1 d . . . . .
H1A H -0.0165 0.1618 -0.0517 0.041 Uiso 1 1 calc R U . . .
H1B H -0.1221 0.2507 -0.1224 0.041 Uiso 1 1 calc R U . . .
C2 C -0.2809(15) 0.1387(8) -0.1045(13) 0.050(3) Uani 1 1 d . . . . .
H2A H -0.3192 0.1407 -0.2203 0.061 Uiso 1 1 calc R U . . .
H2B H -0.2602 0.0746 -0.0705 0.061 Uiso 1 1 calc R U . . .
C3 C -0.4095(13) 0.1846(9) -0.0193(16) 0.058(4) Uani 1 1 d . . . . .
H3A H -0.4923 0.1392 0.0059 0.070 Uiso 1 1 calc R U . . .
H3B H -0.4734 0.2323 -0.0872 0.070 Uiso 1 1 calc R U . . .
C4 C -0.3117(10) 0.2264(7) 0.1301(11) 0.038(3) Uani 1 1 d . . . . .
H4A H -0.3528 0.2890 0.1442 0.045 Uiso 1 1 calc R U . . .
H4B H -0.3248 0.1894 0.2229 0.045 Uiso 1 1 calc R U . . .
C5 C -0.1127(12) 0.4442(7) 0.1355(11) 0.034(2) Uani 1 1 d . . . . .
H5A H -0.1709 0.4069 0.0456 0.040 Uiso 1 1 calc R U . . .
H5B H -0.0054 0.4686 0.1098 0.040 Uiso 1 1 calc R U . . .
C6 C -0.2289(15) 0.5219(8) 0.1700(14) 0.049(3) Uani 1 1 d . . . . .
H6A H -0.1607 0.5767 0.2076 0.059 Uiso 1 1 calc R U . . .
H6B H -0.3129 0.5381 0.0742 0.059 Uiso 1 1 calc R U . . .
C7 C -0.3181(16) 0.4855(9) 0.2964(15) 0.040(3) Uani 1 1 d . . . . .
H7A H -0.4191 0.4485 0.2507 0.048 Uiso 1 1 calc R U . . .
H7B H -0.3542 0.5355 0.3598 0.048 Uiso 1 1 calc R U . . .
C8 C -0.1801(13) 0.4275(7) 0.3944(12) 0.040(2) Uani 1 1 d . . . . .
H8A H -0.1072 0.4650 0.4757 0.048 Uiso 1 1 calc R U . . .
H8B H -0.2319 0.3779 0.4475 0.048 Uiso 1 1 calc R U . . .
C9 C 0.2865(14) 0.4548(7) 0.4918(12) 0.039(3) Uani 1 1 d . . . . .
H9A H 0.2114 0.5088 0.4702 0.047 Uiso 1 1 calc R U . A 1
H9B H 0.3393 0.4423 0.3990 0.047 Uiso 1 1 calc R U . A 1
C10' C 0.424(3) 0.4681(17) 0.643(3) 0.034(6) Uani 0.5 1 d D U P B 1
H10A H 0.5195 0.4245 0.6480 0.041 Uiso 0.5 1 calc R U P B 1
H10B H 0.4690 0.5312 0.6516 0.041 Uiso 0.5 1 calc R U P B 1
C11' C 0.316(3) 0.448(2) 0.765(3) 0.033(6) Uani 0.5 1 d D U P B 1
H11A H 0.3889 0.4385 0.8701 0.040 Uiso 0.5 1 calc R U P B 1
H11B H 0.2357 0.4986 0.7724 0.040 Uiso 0.5 1 calc R U P B 1
C10 C 0.358(4) 0.5011(16) 0.650(3) 0.040(8) Uani 0.5 1 d D . P B 2
H10C H 0.4639 0.5350 0.6450 0.048 Uiso 0.5 1 calc R U P B 2
H10D H 0.2730 0.5438 0.6801 0.048 Uiso 0.5 1 calc R U P B 2
C11 C 0.393(3) 0.4235(16) 0.766(3) 0.033(6) Uani 0.5 1 d D . P B 2
H11C H 0.4022 0.4447 0.8766 0.039 Uiso 0.5 1 calc R U P B 2
H11D H 0.4975 0.3896 0.7558 0.039 Uiso 0.5 1 calc R U P B 2
C12 C 0.2220(14) 0.3636(7) 0.7090(11) 0.034(2) Uani 1 1 d . . . . .
H12A H 0.1131 0.3594 0.7481 0.040 Uiso 1 1 calc R U . B 1
H12B H 0.2917 0.3088 0.7430 0.040 Uiso 1 1 calc R U . B 1

loop_
_atom_site_aniso_label
_atom_site_aniso_U_11
_atom_site_aniso_U_22
_atom_site_aniso_U_33
_atom_site_aniso_U_23
_atom_site_aniso_U_13
_atom_site_aniso_U_12
Np1 0.01573(12) 0.02039(13) 0.01622(12) 0.0006(2) 0.00293(8) 0.0012(2)
Cl1 0.0462(14) 0.0248(12) 0.0383(14) -0.0065(10) 0.0028(11) 0.0056(10)
Cl2 0.0216(10) 0.0390(13) 0.0428(14) -0.0042(10) -0.0032(10) 0.0076(8)
Cl3 0.0304(11) 0.0347(12) 0.0262(12) 0.0019(10) 0.0108(9) -0.0089(9)
Cl4 0.0237(11) 0.0507(15) 0.0288(12) 0.0071(11) 0.0125(9) 0.0026(10)
O1 0.021(3) 0.030(5) 0.020(3) -0.009(2) 0.002(2) 0.001(2)
O2 0.027(3) 0.025(3) 0.020(3) 0.001(2) 0.003(3) 0.005(2)
O3 0.029(3) 0.025(3) 0.019(3) 0.003(2) 0.005(3) -0.004(2)
C1 0.034(5) 0.047(6) 0.020(5) -0.002(4) 0.003(4) 0.009(4)
C2 0.053(7) 0.060(8) 0.036(6) -0.018(6) 0.000(5) -0.005(6)
C3 0.029(6) 0.067(8) 0.077(9) -0.045(7) 0.007(6) -0.007(5)
C4 0.019(4) 0.062(10) 0.030(5) -0.005(4) -0.002(3) -0.008(4)
C5 0.037(5) 0.037(5) 0.027(6) 0.018(4) 0.007(4) 0.016(4)
C6 0.053(7) 0.040(6) 0.054(8) 0.014(5) 0.010(6) 0.020(5)
C7 0.027(6) 0.033(6) 0.058(8) -0.013(6) 0.005(6) 0.009(5)
C8 0.045(6) 0.038(6) 0.039(6) -0.001(5) 0.016(5) 0.017(5)
C9 0.059(7) 0.022(5) 0.038(6) 0.012(4) 0.012(5) -0.014(5)
C10' 0.037(11) 0.024(10) 0.040(10) -0.005(9) 0.006(9) -0.010(8)
C11' 0.037(11) 0.039(11) 0.022(9) -0.002(8) 0.000(9) -0.011(9)
C10 0.040(17) 0.012(12) 0.063(19) 0.009(12) -0.004(14) -0.008(11)
C11 0.030(13) 0.043(15) 0.019(11) 0.001(10) -0.011(10) -0.013(10)
C12 0.050(6) 0.034(5) 0.017(5) -0.001(4) 0.006(4) -0.015(5)

loop_
_atom_type_symbol
_atom_type_description
_atom_type_scat_dispersion_real
_atom_type_scat_dispersion_imag
_atom_type_scat_source
C C 0.0033 0.0016 'International Tables Vol C Tables 4.2.6.8 and 6.1.1.4'
H H 0.0000 0.0000 'International Tables Vol C Tables 4.2.6.8 and 6.1.1.4'
O O 0.0106 0.0060 'International Tables Vol C Tables 4.2.6.8 and 6.1.1.4'
Cl Cl 0.1484 0.1585 'International Tables Vol C Tables 4.2.6.8 and 6.1.1.4'
Np Np -11.4937 4.1493 'International Tables Vol C Tables 4.2.6.8 and 6.1.1.4'

loop_
_geom_angle_atom_site_label_1
_geom_angle_atom_site_label_2
_geom_angle_atom_site_label_3
_geom_angle
O3 Np1 O1 132.14(18)
O3 Np1 O2 66.03(19)
O1 Np1 O2 66.63(18)
O3 Np1 Cl3 80.82(14)
O1 Np1 Cl3 90.73(14)
O2 Np1 Cl3 87.66(14)
O3 Np1 Cl4 97.44(14)
O1 Np1 Cl4 82.79(14)
O2 Np1 Cl4 82.25(14)
Cl3 Np1 Cl4 169.55(7)
O3 Np1 Cl2 73.51(15)
O1 Np1 Cl2 153.61(13)
O2 Np1 Cl2 136.55(15)
Cl3 Np1 Cl2 101.21(8)
Cl4 Np1 Cl2 88.07(8)
O3 Np1 Cl1 150.74(15)
O1 Np1 Cl1 75.04(13)
O2 Np1 Cl1 141.49(15)
Cl3 Np1 Cl1 89.40(8)
Cl4 Np1 Cl1 96.78(8)
Cl2 Np1 Cl1 81.58(8)
C4 O1 C1 109.1(6)
C4 O1 Np1 124.0(5)
C1 O1 Np1 126.0(5)
C5 O2 C8 107.6(6)
C5 O2 Np1 126.9(5)
C8 O2 Np1 125.5(5)
C9 O3 C12 109.3(7)
C9 O3 Np1 118.1(5)
C12 O3 Np1 126.9(5)
O1 C1 C2 105.3(7)
C3 C2 C1 101.5(8)
C2 C3 C4 107.8(8)
O1 C4 C3 105.3(7)
O2 C5 C6 105.6(8)
C7 C6 C5 105.1(9)
C6 C7 C8 102.3(9)
O2 C8 C7 106.3(8)
O3 C9 C10 104.8(11)
O3 C9 C10' 102.2(11)
C11' C10' C9 99.2(17)
C12 C11' C10' 104.6(18)
C11 C10 C9 104.5(18)
C10 C11 C12 99.5(16)
C11' C12 O3 103.0(11)
O3 C12 C11 103.1(10)

loop_
_geom_bond_atom_site_label_1
_geom_bond_atom_site_label_2
_geom_bond_distance
Np1 O3 2.452(6)
Np1 O1 2.461(5)
Np1 O2 2.495(6)
Np1 Cl3 2.568(2)
Np1 Cl4 2.575(2)
Np1 Cl2 2.595(2)
Np1 Cl1 2.607(2)
O1 C4 1.450(9)
O1 C1 1.453(10)
O2 C5 1.455(10)
O2 C8 1.470(10)
O3 C9 1.462(10)
O3 C12 1.465(10)
C1 C2 1.501(14)
C2 C3 1.496(14)
C3 C4 1.477(13)
C5 C6 1.503(13)
C6 C7 1.478(16)
C7 C8 1.486(14)
C9 C10 1.51(3)
C9 C10' 1.52(3)
C10' C11' 1.48(2)
C11' C12 1.45(3)
C10 C11 1.48(2)
C11 C12 1.59(2)
